data_7713320
loop_
_publ_author_name
'Singh, Karampal'
'Northcote-Smith, Joshua'
'Singh, Kuldip'
'Suntharalingam, Kogularamanan'

_publ_section_title
;
 Cancer stem cell activity of copper(II)-terpyridine complexes with aryl
 sulfonamide groups.
;
_journal_name_full 'Dalton transactions (Cambridge, England : 2003)'
_journal_paper_doi 10.1039/d3dt01294h
_journal_year 2023
_chemical_formula_moiety '2(C23 H19 Cl2 Cu F N4 O3 S), 1.5(H2 O)'
_chemical_formula_sum 'C46 H41 Cl4 Cu2 F2 N8 O7.5 S2'
_chemical_formula_weight 1196.87
_space_group_crystal_system triclinic
_space_group_IT_number 2
_space_group_name_Hall '-P 1'
_space_group_name_H-M_alt 'P -1'
_atom_sites_solution_hydrogens mixed
_atom_sites_solution_primary dual
_audit_creation_date 2022-02-04
_audit_creation_method
;
Olex2 1.3
(compiled 2020.11.12 svn.r5f609507 for OlexSys, GUI svn.r6408)
;
_audit_update_record
;
2023-04-21 deposited with the CCDC.	2023-06-07 downloaded from the CCDC.
;
_cell_angle_alpha 88.390(3)
_cell_angle_beta 78.390(3)
_cell_angle_gamma 72.100(3)
_cell_formula_units_Z 1
_cell_length_a 8.1461(6)
_cell_length_b 8.5293(7)
_cell_length_c 19.2202(16)
_cell_measurement_reflns_used 8859
_cell_measurement_temperature 150.0
_cell_measurement_theta_max 55.044
_cell_measurement_theta_min 2.349
_cell_volume 1243.97(17)
_computing_cell_refinement 'SAINT V8.40A (Bruker, 2019)'
_computing_data_reduction 'SAINT V8.40A (Bruker, 2019)'
_computing_molecular_graphics 'Olex2 1.3 (Dolomanov et al., 2009)'
_computing_publication_material 'Olex2 1.3 (Dolomanov et al., 2009)'
_computing_structure_refinement 'SHELXL 2018/3 (Sheldrick, 2015)'
_computing_structure_solution 'SHELXT 2018/2 (Sheldrick, 2018)'
_diffrn_ambient_temperature 150.0
_diffrn_measured_fraction_theta_full 0.994
_diffrn_measured_fraction_theta_max 0.994
_diffrn_measurement_device_type 'Bruker APEX-IIICCD'
_diffrn_measurement_method '\f and \w scans'
_diffrn_radiation_type CuK\a
_diffrn_radiation_wavelength 1.54178
_diffrn_reflns_av_R_equivalents 0.1997
_diffrn_reflns_av_unetI/netI 0.1027
_diffrn_reflns_Laue_measured_fraction_full 0.994
_diffrn_reflns_Laue_measured_fraction_max 0.994
_diffrn_reflns_limit_h_max 7
_diffrn_reflns_limit_h_min -8
_diffrn_reflns_limit_k_max 9
_diffrn_reflns_limit_k_min -9
_diffrn_reflns_limit_l_max 20
_diffrn_reflns_limit_l_min -20
_diffrn_reflns_number 14856
_diffrn_reflns_point_group_measured_fraction_full 0.994
_diffrn_reflns_point_group_measured_fraction_max 0.994
_diffrn_reflns_theta_full 55.040
_diffrn_reflns_theta_max 55.040
_diffrn_reflns_theta_min 2.348
_diffrn_source_current 1.1
_diffrn_source_power 0.055
_diffrn_source_voltage 50.0
_diffrn_standards_number 0
_exptl_absorpt_coefficient_mu 4.394
_exptl_absorpt_correction_T_max 0.7509
_exptl_absorpt_correction_T_min 0.4850
_exptl_absorpt_correction_type multi-scan
_exptl_absorpt_process_details
;
SADABS-2016/2 (Bruker,2016/2) was used for absorption correction.
wR2(int) was 0.1432 before and 0.0721 after correction.
The Ratio of minimum to maximum transmission is 0.6459.
The \l/2 correction factor is Not present.
;
_exptl_crystal_colour blue
_exptl_crystal_colour_primary blue
_exptl_crystal_density_diffrn 1.598
_exptl_crystal_description plate
_exptl_crystal_F_000 609
_exptl_crystal_size_max 0.21
_exptl_crystal_size_mid 0.045
_exptl_crystal_size_min 0.035
_refine_diff_density_max 0.729
_refine_diff_density_min -0.966
_refine_diff_density_rms 0.126
_refine_ls_extinction_coef 0.0019(4)
_refine_ls_extinction_expression Fc^*^=kFc[1+0.001xFc^2^\l^3^/sin(2\q)]^-1/4^
_refine_ls_extinction_method 'SHELXL-2018/3 (Sheldrick 2018)'
_refine_ls_goodness_of_fit_ref 1.037
_refine_ls_hydrogen_treatment constr
_refine_ls_matrix_type full
_refine_ls_number_parameters 326
_refine_ls_number_reflns 3111
_refine_ls_number_restraints 4
_refine_ls_restrained_S_all 1.037
_refine_ls_R_factor_all 0.0720
_refine_ls_R_factor_gt 0.0631
_refine_ls_shift/su_max 0.000
_refine_ls_shift/su_mean 0.000
_refine_ls_structure_factor_coef Fsqd
_refine_ls_weighting_details 'w=1/[\s^2^(Fo^2^)+(0.0866P)^2^+2.7909P] where P=(Fo^2^+2Fc^2^)/3'
_refine_ls_weighting_scheme calc
_refine_ls_wR_factor_gt 0.1592
_refine_ls_wR_factor_ref 0.1712
_reflns_Friedel_coverage 0.000
_reflns_number_gt 2640
_reflns_number_total 3111
_reflns_threshold_expression 'I > 2\s(I)'
_cod_data_source_file d3dt01294h2.cif
_cod_data_source_block q22019js_0m
_cod_original_formula_sum 'C46 H41 Cl4 Cu2 F2 N8 O7.50 S2'
_cod_database_code 7713320
_shelx_shelxl_version_number 2018/3
_shelx_space_group_comment
;
The symmetry employed for this shelxl refinement is uniquely defined
by the following loop, which should always be used as a source of
symmetry information in preference to the above space-group names.
They are only intended as comments.
;
_shelx_estimated_absorpt_t_max 0.861
_shelx_estimated_absorpt_t_min 0.459
_olex2_refinement_description
;
1. Fixed Uiso
 At 1.2 times of:
  All C(H) groups, All C(H,H) groups, All N(H) groups, All O(H,H) groups
2. Restrained distances
 O4-H4B = O4-H4C
 0.86 with sigma of 0.02
 H4B-H4C
 1.41 with sigma of 0.02
 C18-C23
 1.39 with sigma of 0.01
3. Others
 Fixed Sof: O4(0.75) H4B(0.75) H4C(0.75)
4.a Riding coordinates:
 N4(H4), O4(H4B,H4C)
4.b Secondary CH2 refined with riding coordinates:
 C16(H16A,H16B), C17(H17A,H17B)
4.c Aromatic/amide H refined with riding coordinates:
 C1(H1), C2(H2), C3(H3), C4(H4A), C7(H7), C9(H9), C12(H12), C13(H13), C14(H14),
  C15(H15), C19(H19), C20(H20), C22(H22), C23(H23)
;
_olex2_submission_special_instructions 'No special instructions were received'

loop_
_space_group_symop_operation_xyz
'x, y, z'
'-x, -y, -z'

loop_
_atom_site_label
_atom_site_type_symbol
_atom_site_fract_x
_atom_site_fract_y
_atom_site_fract_z
_atom_site_U_iso_or_equiv
_atom_site_adp_type
_atom_site_occupancy
_atom_site_site_symmetry_order
_atom_site_calc_flag
_atom_site_refinement_flags_posn
_atom_site_refinement_flags_adp
_atom_site_refinement_flags_occupancy
_atom_site_disorder_assembly
_atom_site_disorder_group
Cu1 Cu 1.00828(9) -0.05013(8) 0.09863(4) 0.0231(3) Uani 1 1 d . . . . .
Cl1 Cl 1.11319(17) -0.18647(15) 0.21132(8) 0.0316(4) Uani 1 1 d . . . . .
Cl2 Cl 1.21794(16) -0.19065(15) 0.00885(7) 0.0289(4) Uani 1 1 d . . . . .
S1 S -0.13753(16) 0.61360(16) 0.38414(8) 0.0289(4) Uani 1 1 d . . . . .
F1 F -0.3884(5) 1.2706(4) 0.5218(2) 0.0558(11) Uani 1 1 d . . . . .
O1 O 0.3967(4) 0.3628(4) 0.3129(2) 0.0289(9) Uani 1 1 d . . . . .
O2 O -0.1306(5) 0.4946(5) 0.4378(2) 0.0413(11) Uani 1 1 d . . . . .
O3 O -0.2389(5) 0.6159(5) 0.3316(2) 0.0409(11) Uani 1 1 d . . . . .
N1 N 1.1028(5) 0.1410(5) 0.1117(2) 0.0205(10) Uani 1 1 d . . . . .
N2 N 0.8069(5) 0.0958(5) 0.1625(2) 0.0207(10) Uani 1 1 d . . . . .
N3 N 0.8317(5) -0.1765(5) 0.1024(2) 0.0200(10) Uani 1 1 d . . . . .
N4 N 0.0612(5) 0.5891(5) 0.3408(2) 0.0243(10) Uani 1 1 d . . . . .
H4 H 0.058823 0.649096 0.301960 0.029 Uiso 1 1 d R U . . .
C1 C 1.2601(6) 0.1527(6) 0.0823(3) 0.0251(13) Uani 1 1 d . . . . .
H1 H 1.337815 0.068403 0.049343 0.030 Uiso 1 1 calc R U . . .
C2 C 1.3151(7) 0.2833(6) 0.0978(3) 0.0290(14) Uani 1 1 d . . . . .
H2 H 1.428528 0.288785 0.075878 0.035 Uiso 1 1 calc R U . . .
C3 C 1.2030(7) 0.4048(6) 0.1454(3) 0.0295(14) Uani 1 1 d . . . . .
H3 H 1.238532 0.495331 0.156999 0.035 Uiso 1 1 calc R U . . .
C4 C 1.0374(6) 0.3949(6) 0.1764(3) 0.0264(13) Uani 1 1 d . . . . .
H4A H 0.957967 0.478322 0.209285 0.032 Uiso 1 1 calc R U . . .
C5 C 0.9907(6) 0.2619(6) 0.1586(3) 0.0210(12) Uani 1 1 d . . . . .
C6 C 0.8184(6) 0.2339(6) 0.1891(3) 0.0215(12) Uani 1 1 d . . . . .
C7 C 0.6849(6) 0.3330(6) 0.2391(3) 0.0231(12) Uani 1 1 d . . . . .
H7 H 0.693335 0.432695 0.256618 0.028 Uiso 1 1 calc R U . . .
C8 C 0.5353(6) 0.2824(6) 0.2635(3) 0.0222(12) Uani 1 1 d . . . . .
C9 C 0.5254(6) 0.1380(6) 0.2357(3) 0.0238(13) Uani 1 1 d . . . . .
H9 H 0.424804 0.102625 0.251655 0.029 Uiso 1 1 calc R U . . .
C10 C 0.6636(6) 0.0467(6) 0.1848(3) 0.0196(12) Uani 1 1 d . . . . .
C11 C 0.6773(7) -0.1095(6) 0.1478(3) 0.0241(13) Uani 1 1 d . . . . .
C12 C 0.5404(7) -0.1790(6) 0.1584(3) 0.0288(14) Uani 1 1 d . . . . .
H12 H 0.432989 -0.129836 0.191018 0.035 Uiso 1 1 calc R U . . .
C13 C 0.5665(7) -0.3218(6) 0.1199(3) 0.0310(14) Uani 1 1 d . . . . .
H13 H 0.474806 -0.370767 0.124884 0.037 Uiso 1 1 calc R U . . .
C14 C 0.7241(7) -0.3935(6) 0.0746(3) 0.0296(14) Uani 1 1 d . . . . .
H14 H 0.744043 -0.493423 0.048906 0.035 Uiso 1 1 calc R U . . .
C15 C 0.8538(7) -0.3165(6) 0.0669(3) 0.0269(13) Uani 1 1 d . . . . .
H15 H 0.962809 -0.365344 0.035202 0.032 Uiso 1 1 calc R U . . .
C16 C 0.3757(7) 0.5302(6) 0.3342(3) 0.0289(13) Uani 1 1 d . . . . .
H16A H 0.384867 0.598689 0.291966 0.035 Uiso 1 1 calc R U . . .
H16B H 0.467746 0.532592 0.360419 0.035 Uiso 1 1 calc R U . . .
C17 C 0.1943(6) 0.5945(7) 0.3815(3) 0.0279(13) Uani 1 1 d . . . . .
H17A H 0.186465 0.525718 0.423697 0.034 Uiso 1 1 calc R U . . .
H17B H 0.173184 0.709181 0.398125 0.034 Uiso 1 1 calc R U . . .
C18 C -0.2131(6) 0.8104(6) 0.4273(3) 0.0288(14) Uani 1 1 d D . . . .
C19 C -0.1949(10) 0.8292(8) 0.4949(4) 0.0501(18) Uani 1 1 d . . . . .
H19 H -0.142470 0.735800 0.519975 0.060 Uiso 1 1 calc R U . . .
C20 C -0.2535(10) 0.9859(8) 0.5273(4) 0.0539(19) Uani 1 1 d . . . . .
H20 H -0.243629 1.000823 0.574884 0.065 Uiso 1 1 calc R U . . .
C21 C -0.3251(7) 1.1173(7) 0.4893(3) 0.0384(16) Uani 1 1 d . . . . .
C22 C -0.3428(11) 1.1001(8) 0.4230(4) 0.069(3) Uani 1 1 d . . . . .
H22 H -0.395366 1.194149 0.398299 0.083 Uiso 1 1 calc R U . . .
C23 C -0.2846(10) 0.9455(7) 0.3900(4) 0.062(2) Uani 1 1 d D . . . .
H23 H -0.293987 0.932659 0.342202 0.074 Uiso 1 1 calc R U . . .
O4 O 0.1488(7) 0.0794(7) 0.3134(3) 0.0474(15) Uani 0.75 1 d D . P . .
H4B H 0.114948 0.021762 0.288284 0.057 Uiso 0.75 1 d DR U P . .
H4C H 0.067258 0.158112 0.335414 0.057 Uiso 0.75 1 d DR U P . .

loop_
_atom_site_aniso_label
_atom_site_aniso_U_11
_atom_site_aniso_U_22
_atom_site_aniso_U_33
_atom_site_aniso_U_23
_atom_site_aniso_U_13
_atom_site_aniso_U_12
Cu1 0.0185(5) 0.0182(5) 0.0307(6) -0.0060(3) 0.0016(4) -0.0065(3)
Cl1 0.0289(8) 0.0280(7) 0.0368(9) 0.0045(6) -0.0062(7) -0.0076(6)
Cl2 0.0234(8) 0.0258(7) 0.0332(9) -0.0084(6) 0.0041(6) -0.0068(6)
S1 0.0207(7) 0.0287(8) 0.0361(9) -0.0065(7) 0.0018(7) -0.0103(6)
F1 0.052(2) 0.040(2) 0.068(3) -0.0243(19) -0.012(2) -0.0011(17)
O1 0.023(2) 0.0177(19) 0.039(2) -0.0074(17) 0.0076(19) -0.0042(16)
O2 0.043(2) 0.035(2) 0.046(3) 0.003(2) 0.004(2) -0.0192(19)
O3 0.020(2) 0.053(3) 0.050(3) -0.021(2) 0.000(2) -0.0137(18)
N1 0.018(2) 0.019(2) 0.025(3) 0.001(2) -0.004(2) -0.0073(19)
N2 0.018(2) 0.018(2) 0.025(3) 0.0026(19) -0.004(2) -0.0041(18)
N3 0.012(2) 0.018(2) 0.028(3) -0.004(2) 0.001(2) -0.0038(17)
N4 0.014(2) 0.027(2) 0.027(3) -0.005(2) 0.001(2) -0.0024(18)
C1 0.022(3) 0.020(3) 0.032(3) 0.001(2) -0.005(3) -0.005(2)
C2 0.020(3) 0.031(3) 0.034(4) 0.005(3) -0.001(3) -0.008(2)
C3 0.026(3) 0.022(3) 0.040(4) -0.004(3) -0.004(3) -0.008(2)
C4 0.018(3) 0.022(3) 0.039(4) -0.005(2) -0.003(3) -0.007(2)
C5 0.015(3) 0.019(3) 0.025(3) 0.004(2) -0.004(2) -0.001(2)
C6 0.020(3) 0.013(3) 0.032(3) 0.004(2) -0.007(3) -0.004(2)
C7 0.019(3) 0.018(3) 0.030(3) -0.005(2) -0.004(3) -0.003(2)
C8 0.019(3) 0.019(3) 0.026(3) 0.000(2) -0.002(3) -0.003(2)
C9 0.012(3) 0.023(3) 0.036(4) 0.004(3) -0.001(3) -0.008(2)
C10 0.014(3) 0.016(3) 0.028(3) 0.004(2) -0.004(2) -0.005(2)
C11 0.027(3) 0.013(3) 0.031(3) -0.001(2) -0.011(3) -0.002(2)
C12 0.020(3) 0.022(3) 0.046(4) -0.001(3) -0.005(3) -0.010(2)
C13 0.025(3) 0.027(3) 0.043(4) -0.002(3) -0.004(3) -0.014(3)
C14 0.038(3) 0.016(3) 0.037(4) -0.003(2) -0.009(3) -0.010(3)
C15 0.025(3) 0.022(3) 0.033(4) -0.002(3) -0.004(3) -0.008(2)
C16 0.025(3) 0.023(3) 0.037(4) -0.007(3) 0.000(3) -0.008(2)
C17 0.020(3) 0.028(3) 0.032(4) -0.007(3) 0.001(3) -0.004(2)
C18 0.017(3) 0.029(3) 0.038(4) -0.005(3) -0.001(3) -0.005(2)
C19 0.074(5) 0.033(4) 0.043(5) 0.002(3) -0.017(4) -0.013(3)
C20 0.086(5) 0.042(4) 0.034(4) -0.010(3) -0.017(4) -0.016(4)
C21 0.027(3) 0.037(4) 0.044(4) -0.017(3) -0.003(3) 0.000(3)
C22 0.093(6) 0.036(4) 0.059(6) -0.011(4) -0.030(5) 0.020(4)
C23 0.088(6) 0.038(4) 0.044(5) -0.011(3) -0.029(4) 0.014(4)
O4 0.037(3) 0.065(4) 0.048(4) -0.009(3) -0.009(3) -0.025(3)

loop_
_atom_type_symbol
_atom_type_description
_atom_type_scat_dispersion_real
_atom_type_scat_dispersion_imag
_atom_type_scat_source
C C 0.0181 0.0091 'International Tables Vol C Tables 4.2.6.8 and 6.1.1.4'
H H 0.0000 0.0000 'International Tables Vol C Tables 4.2.6.8 and 6.1.1.4'
Cl Cl 0.3639 0.7018 'International Tables Vol C Tables 4.2.6.8 and 6.1.1.4'
Cu Cu -1.9646 0.5888 'International Tables Vol C Tables 4.2.6.8 and 6.1.1.4'
F F 0.0727 0.0534 'International Tables Vol C Tables 4.2.6.8 and 6.1.1.4'
N N 0.0311 0.0180 'International Tables Vol C Tables 4.2.6.8 and 6.1.1.4'
O O 0.0492 0.0322 'International Tables Vol C Tables 4.2.6.8 and 6.1.1.4'
S S 0.3331 0.5567 'International Tables Vol C Tables 4.2.6.8 and 6.1.1.4'

loop_
_geom_angle_atom_site_label_1
_geom_angle_atom_site_label_2
_geom_angle_atom_site_label_3
_geom_angle
_geom_angle_site_symmetry_1
_geom_angle_site_symmetry_3
_geom_angle_publ_flag
Cl2 Cu1 Cl1 103.70(5) . . ?
N1 Cu1 Cl1 90.76(12) . . ?
N1 Cu1 Cl2 99.67(13) . . ?
N2 Cu1 Cl1 87.10(12) . . ?
N2 Cu1 Cl2 169.19(13) . . ?
N2 Cu1 N1 79.57(16) . . ?
N2 Cu1 N3 79.99(16) . . ?
N3 Cu1 Cl1 92.91(12) . . ?
N3 Cu1 Cl2 99.52(12) . . ?
N3 Cu1 N1 159.01(16) . . ?
O2 S1 N4 108.2(2) . . ?
O2 S1 C18 107.5(3) . . ?
O3 S1 O2 119.7(2) . . ?
O3 S1 N4 105.7(2) . . ?
O3 S1 C18 108.2(2) . . ?
N4 S1 C18 107.0(2) . . ?
C8 O1 C16 119.6(4) . . ?
C1 N1 Cu1 126.8(3) . . ?
C1 N1 C5 119.1(4) . . ?
C5 N1 Cu1 114.0(3) . . ?
C6 N2 Cu1 120.0(3) . . ?
C6 N2 C10 121.0(4) . . ?
C10 N2 Cu1 118.7(3) . . ?
C11 N3 Cu1 114.2(3) . . ?
C15 N3 Cu1 127.7(3) . . ?
C15 N3 C11 118.1(4) . . ?
S1 N4 H4 109.9 . . ?
C17 N4 S1 117.9(4) . . ?
C17 N4 H4 115.5 . . ?
N1 C1 H1 118.9 . . ?
N1 C1 C2 122.3(5) . . ?
C2 C1 H1 118.9 . . ?
C1 C2 H2 120.6 . . ?
C3 C2 C1 118.9(5) . . ?
C3 C2 H2 120.6 . . ?
C2 C3 H3 120.2 . . ?
C2 C3 C4 119.6(5) . . ?
C4 C3 H3 120.2 . . ?
C3 C4 H4A 120.7 . . ?
C5 C4 C3 118.7(5) . . ?
C5 C4 H4A 120.7 . . ?
N1 C5 C4 121.5(5) . . ?
N1 C5 C6 114.2(4) . . ?
C4 C5 C6 124.3(5) . . ?
N2 C6 C5 112.0(4) . . ?
N2 C6 C7 121.9(5) . . ?
C7 C6 C5 126.2(4) . . ?
C6 C7 H7 121.1 . . ?
C6 C7 C8 117.8(5) . . ?
C8 C7 H7 121.1 . . ?
O1 C8 C7 125.1(5) . . ?
O1 C8 C9 115.2(4) . . ?
C9 C8 C7 119.7(5) . . ?
C8 C9 H9 120.5 . . ?
C10 C9 C8 119.0(5) . . ?
C10 C9 H9 120.5 . . ?
N2 C10 C9 120.6(4) . . ?
N2 C10 C11 112.2(4) . . ?
C9 C10 C11 127.2(4) . . ?
N3 C11 C10 114.5(4) . . ?
N3 C11 C12 122.7(5) . . ?
C12 C11 C10 122.8(5) . . ?
C11 C12 H12 121.2 . . ?
C13 C12 C11 117.6(5) . . ?
C13 C12 H12 121.2 . . ?
C12 C13 H13 119.8 . . ?
C14 C13 C12 120.4(5) . . ?
C14 C13 H13 119.8 . . ?
C13 C14 H14 120.8 . . ?
C13 C14 C15 118.5(5) . . ?
C15 C14 H14 120.8 . . ?
N3 C15 C14 122.7(5) . . ?
N3 C15 H15 118.7 . . ?
C14 C15 H15 118.7 . . ?
O1 C16 H16A 110.4 . . ?
O1 C16 H16B 110.4 . . ?
O1 C16 C17 106.5(4) . . ?
H16A C16 H16B 108.6 . . ?
C17 C16 H16A 110.4 . . ?
C17 C16 H16B 110.4 . . ?
N4 C17 C16 108.9(4) . . ?
N4 C17 H17A 109.9 . . ?
N4 C17 H17B 109.9 . . ?
C16 C17 H17A 109.9 . . ?
C16 C17 H17B 109.9 . . ?
H17A C17 H17B 108.3 . . ?
C19 C18 S1 120.9(4) . . ?
C19 C18 C23 120.4(5) . . ?
C23 C18 S1 118.7(5) . . ?
C18 C19 H19 120.1 . . ?
C18 C19 C20 119.7(6) . . ?
C20 C19 H19 120.1 . . ?
C19 C20 H20 120.7 . . ?
C21 C20 C19 118.6(6) . . ?
C21 C20 H20 120.7 . . ?
C20 C21 F1 118.7(6) . . ?
C22 C21 F1 119.2(6) . . ?
C22 C21 C20 122.1(6) . . ?
C21 C22 H22 120.0 . . ?
C21 C22 C23 120.0(6) . . ?
C23 C22 H22 120.0 . . ?
C18 C23 C22 119.2(6) . . ?
C18 C23 H23 120.4 . . ?
C22 C23 H23 120.4 . . ?
H4B O4 H4C 113.7 . . ?

loop_
_geom_bond_atom_site_label_1
_geom_bond_atom_site_label_2
_geom_bond_distance
_geom_bond_site_symmetry_2
_geom_bond_publ_flag
Cu1 Cl1 2.6012(15) . ?
Cu1 Cl2 2.2366(14) . ?
Cu1 N1 2.046(4) . ?
Cu1 N2 1.941(4) . ?
Cu1 N3 2.035(4) . ?
S1 O2 1.424(4) . ?
S1 O3 1.423(4) . ?
S1 N4 1.617(4) . ?
S1 C18 1.767(5) . ?
F1 C21 1.367(7) . ?
O1 C8 1.332(7) . ?
O1 C16 1.446(6) . ?
N1 C1 1.325(7) . ?
N1 C5 1.361(7) . ?
N2 C6 1.334(6) . ?
N2 C10 1.345(6) . ?
N3 C11 1.347(7) . ?
N3 C15 1.337(6) . ?
N4 H4 0.8938 . ?
N4 C17 1.472(6) . ?
C1 H1 0.9500 . ?
C1 C2 1.382(7) . ?
C2 H2 0.9500 . ?
C2 C3 1.371(8) . ?
C3 H3 0.9500 . ?
C3 C4 1.388(7) . ?
C4 H4A 0.9500 . ?
C4 C5 1.374(7) . ?
C5 C6 1.495(7) . ?
C6 C7 1.371(8) . ?
C7 H7 0.9500 . ?
C7 C8 1.405(7) . ?
C8 C9 1.387(7) . ?
C9 H9 0.9500 . ?
C9 C10 1.376(8) . ?
C10 C11 1.490(7) . ?
C11 C12 1.395(7) . ?
C12 H12 0.9500 . ?
C12 C13 1.380(7) . ?
C13 H13 0.9500 . ?
C13 C14 1.370(8) . ?
C14 H14 0.9500 . ?
C14 C15 1.389(7) . ?
C15 H15 0.9500 . ?
C16 H16A 0.9900 . ?
C16 H16B 0.9900 . ?
C16 C17 1.517(7) . ?
C17 H17A 0.9900 . ?
C17 H17B 0.9900 . ?
C18 C19 1.355(9) . ?
C18 C23 1.374(7) . ?
C19 H19 0.9500 . ?
C19 C20 1.392(9) . ?
C20 H20 0.9500 . ?
C20 C21 1.361(9) . ?
C21 C22 1.327(10) . ?
C22 H22 0.9500 . ?
C22 C23 1.381(9) . ?
C23 H23 0.9500 . ?
O4 H4B 0.8377 . ?
O4 H4C 0.8365 . ?

loop_
_geom_torsion_atom_site_label_1
_geom_torsion_atom_site_label_2
_geom_torsion_atom_site_label_3
_geom_torsion_atom_site_label_4
_geom_torsion
_geom_torsion_site_symmetry_1
_geom_torsion_site_symmetry_2
_geom_torsion_site_symmetry_3
_geom_torsion_site_symmetry_4
_geom_torsion_publ_flag
Cu1 N1 C1 C2 -176.2(4) . . . . ?
Cu1 N1 C5 C4 176.5(4) . . . . ?
Cu1 N1 C5 C6 -2.2(5) . . . . ?
Cu1 N2 C6 C5 5.0(6) . . . . ?
Cu1 N2 C6 C7 -174.2(4) . . . . ?
Cu1 N2 C10 C9 173.1(4) . . . . ?
Cu1 N2 C10 C11 -7.2(6) . . . . ?
Cu1 N3 C11 C10 1.8(5) . . . . ?
Cu1 N3 C11 C12 -179.3(4) . . . . ?
Cu1 N3 C15 C14 179.0(4) . . . . ?
S1 N4 C17 C16 167.0(3) . . . . ?
S1 C18 C19 C20 179.1(5) . . . . ?
S1 C18 C23 C22 -179.5(7) . . . . ?
F1 C21 C22 C23 -177.9(7) . . . . ?
O1 C8 C9 C10 -179.5(4) . . . . ?
O1 C16 C17 N4 -60.1(5) . . . . ?
O2 S1 N4 C17 -55.2(4) . . . . ?
O2 S1 C18 C19 23.1(6) . . . . ?
O2 S1 C18 C23 -159.4(5) . . . . ?
O3 S1 N4 C17 175.5(4) . . . . ?
O3 S1 C18 C19 153.7(5) . . . . ?
O3 S1 C18 C23 -28.8(6) . . . . ?
N1 C1 C2 C3 0.1(8) . . . . ?
N1 C5 C6 N2 -1.5(6) . . . . ?
N1 C5 C6 C7 177.6(5) . . . . ?
N2 C6 C7 C8 1.8(8) . . . . ?
N2 C10 C11 N3 3.3(6) . . . . ?
N2 C10 C11 C12 -175.6(5) . . . . ?
N3 C11 C12 C13 -0.4(8) . . . . ?
N4 S1 C18 C19 -92.9(6) . . . . ?
N4 S1 C18 C23 84.6(6) . . . . ?
C1 N1 C5 C4 -0.4(7) . . . . ?
C1 N1 C5 C6 -179.2(4) . . . . ?
C1 C2 C3 C4 -0.4(8) . . . . ?
C2 C3 C4 C5 0.3(8) . . . . ?
C3 C4 C5 N1 0.1(8) . . . . ?
C3 C4 C5 C6 178.7(5) . . . . ?
C4 C5 C6 N2 179.8(5) . . . . ?
C4 C5 C6 C7 -1.1(8) . . . . ?
C5 N1 C1 C2 0.3(8) . . . . ?
C5 C6 C7 C8 -177.3(5) . . . . ?
C6 N2 C10 C9 -0.1(7) . . . . ?
C6 N2 C10 C11 179.5(4) . . . . ?
C6 C7 C8 O1 178.4(5) . . . . ?
C6 C7 C8 C9 -1.3(8) . . . . ?
C7 C8 C9 C10 0.2(8) . . . . ?
C8 O1 C16 C17 171.4(4) . . . . ?
C8 C9 C10 N2 0.5(8) . . . . ?
C8 C9 C10 C11 -179.0(5) . . . . ?
C9 C10 C11 N3 -177.1(5) . . . . ?
C9 C10 C11 C12 3.9(9) . . . . ?
C10 N2 C6 C5 178.1(4) . . . . ?
C10 N2 C6 C7 -1.0(7) . . . . ?
C10 C11 C12 C13 178.4(5) . . . . ?
C11 N3 C15 C14 0.7(8) . . . . ?
C11 C12 C13 C14 1.7(8) . . . . ?
C12 C13 C14 C15 -1.8(8) . . . . ?
C13 C14 C15 N3 0.6(8) . . . . ?
C15 N3 C11 C10 -179.7(4) . . . . ?
C15 N3 C11 C12 -0.8(8) . . . . ?
C16 O1 C8 C7 13.5(7) . . . . ?
C16 O1 C8 C9 -166.8(5) . . . . ?
C18 S1 N4 C17 60.3(4) . . . . ?
C18 C19 C20 C21 -1.2(11) . . . . ?
C19 C18 C23 C22 -2.0(12) . . . . ?
C19 C20 C21 F1 177.7(6) . . . . ?
C19 C20 C21 C22 0.9(12) . . . . ?
C20 C21 C22 C23 -1.2(14) . . . . ?
C21 C22 C23 C18 1.7(14) . . . . ?
C23 C18 C19 C20 1.7(11) . . . . ?
